data_4322075
loop_
_publ_author_name
'Takafumi Iwasa'
'Hitoshi Shimada'
'Atsushi Takami'
'Hiroyuki Matsuzaka'
'Youichi Ishii'
'Masanobu Hidai'

_publ_contact_author
;
    Masanobu Hidai
  Department of Chemistry and Biotechnology, Graduate School of Engineering,
  The University of Tokyo, Hongo, Bunkyo-Ku, Tokyo 113-8656, Japan
;
_publ_contact_author_fax ' +81-3-5800-6945 '
_publ_contact_author_phone ' +81-3-3812-2111 ext 7261 '
_publ_section_title
;
 Preparation of Cationic Dinuclear Hydrido Complexes of Ruthenium,
 Rhodium, and Iridium with Bridging Thiolato Ligands and Their Reactions
 with Nitrosobenzene
;
_journal_name_full 'Inorganic Chemistry'
_journal_page_first 2851
_journal_page_last 2859
_journal_paper_doi 10.1021/ic981274e
_journal_volume 38
_journal_year 1999
_chemical_formula_sum 'C56 H69 B Ir2 N O S2'
_space_group_IT_number 14
_symmetry_cell_setting monoclinic
_symmetry_Int_Tables_number 14
_symmetry_space_group_name_Hall '-P 2yn'
_symmetry_space_group_name_H-M 'P 1 21/n 1'
_audit_creation_date 'Fri Jun  5 12:26:02 1998'
_audit_creation_method 'from TEXRAY.INF file'
_cell_angle_alpha 90
_cell_angle_beta 90.91(4)
_cell_angle_gamma 90
_cell_formula_units_Z 4.00
_cell_length_a 11.031(5)
_cell_length_b 24.316(5)
_cell_length_c 19.226(7)
_cell_measurement_reflns_used 25
_cell_measurement_temperature 23.0
_cell_measurement_theta_max 39.94
_cell_measurement_theta_min 36.41
_cell_volume 5156(3)
_computing_cell_refinement 'MSC/AFC Diffractometer Control'
_computing_data_collection 'MSC/AFC Diffractometer Control'
_computing_data_reduction 'teXsan: PROCESS (MSC)'
_computing_publication_material 'teXsan: FINISH (MSC)'
_computing_structure_refinement 'teXsan: LS (MSC)'
_diffrn_ambient_temperature 23.0
_diffrn_measurement_device AFC7R
_diffrn_measurement_method 'omega/2-theta scans'
_diffrn_orient_matrix_UB_11 0.00066
_diffrn_orient_matrix_UB_12 -0.02086
_diffrn_orient_matrix_UB_13 0.04483
_diffrn_orient_matrix_UB_21 -0.00031
_diffrn_orient_matrix_UB_22 0.03544
_diffrn_orient_matrix_UB_23 0.02638
_diffrn_orient_matrix_UB_31 -0.09066
_diffrn_orient_matrix_UB_32 -0.00027
_diffrn_orient_matrix_UB_33 -0.00059
_diffrn_radiation_monochromator graphite
_diffrn_radiation_source 'X-ray tube'
_diffrn_radiation_type MoKalpha
_diffrn_radiation_wavelength 0.7107
_diffrn_reflns_av_R_equivalents 5.06
_diffrn_reflns_limit_h_max 13
_diffrn_reflns_limit_h_min 0
_diffrn_reflns_limit_k_max 27
_diffrn_reflns_limit_k_min 0
_diffrn_reflns_limit_l_max 19
_diffrn_reflns_limit_l_min -15
_diffrn_reflns_number 9826
_diffrn_reflns_theta_max 25.0105
_diffrn_reflns_theta_min 2.515
_diffrn_standards_decay_% -0.33
_diffrn_standards_interval_count 150
_diffrn_standards_number 3
_exptl_absorpt_coefficient_mu_cm 52.903
_exptl_absorpt_correction_T_max 1.000
_exptl_absorpt_correction_T_min 0.509
_exptl_absorpt_correction_type psi-scan
_exptl_crystal_colour darkbrown
_exptl_crystal_density_diffrn 1.586
_exptl_crystal_description prismatic
_exptl_crystal_F_000 2444.00
_exptl_crystal_size_max 0.600
_exptl_crystal_size_mid 0.500
_exptl_crystal_size_min 0.350
_refine_diff_density_max -1.08880
_refine_diff_density_min 1.17420
_refine_ls_extinction_coef 0.94785
_refine_ls_extinction_method Zachariasen_type_2_Gaussian_isotropic
_refine_ls_goodness_of_fit_obs 1.830
_refine_ls_matrix_type full
_refine_ls_number_parameters 569
_refine_ls_number_reflns 5336
_refine_ls_number_restraints 0
_refine_ls_R_factor_obs 0.0380
_refine_ls_shift/esd_max 0.0620
_refine_ls_structure_factor_coef F
_refine_ls_weighting_scheme sigma
_refine_ls_wR_factor_obs 0.0260
_cod_data_source_file ic981274e_6.cif
_cod_data_source_block '[Cp*Ir(-PhNO)(-SPri)2IrCp*][BPh4](Compound10b)'
_cod_original_cell_volume 5156(2)
_cod_original_sg_symbol_H-M 'P 21/n '
_cod_original_formula_sum 'C56 H69 Ir2 S2 B N O'
_cod_database_code 4322075
_cod_depositor_comments
;
 Changing the values of the _geom_angle_atom_site_label_1,
 _geom_angle_atom_site_label_2, _geom_angle_atom_site_label_3,
 _geom_bond_atom_site_label_1 and _geom_bond_atom_site_label_2
 data items to match the _atom_site_label data item values.

 Antanas Vaitkus,
 2017-01-29
;

loop_
_symmetry_equiv_pos_as_xyz
'   +x,   +y,   +z'
1/2-x,1/2+y,1/2-z
'   -x,   -y,   -z'
1/2+x,1/2-y,1/2+z

loop_
_atom_site_aniso_label
_atom_site_aniso_U_11
_atom_site_aniso_U_22
_atom_site_aniso_U_33
_atom_site_aniso_U_12
_atom_site_aniso_U_13
_atom_site_aniso_U_23
Ir1 0.0476(3) 0.0411(2) 0.0502(3) 0.0062(2) -0.0026(3) 0.0021(2)
Ir2 0.0466(3) 0.0386(2) 0.0420(3) 0.0046(2) -0.0016(2) -0.0016(2)
S1 0.051(2) 0.045(1) 0.053(2) -0.001(1) -0.005(2) 0.000(1)
S2 0.047(2) 0.046(1) 0.048(2) -0.002(1) 0.003(1) 0.002(1)
O1 0.054(4) 0.047(4) 0.054(5) 0.018(3) 0.006(4) 0.005(3)
N1 0.045(5) 0.043(5) 0.049(6) -0.001(4) 0.010(5) -0.003(4)
C1 0.09(1) 0.038(7) 0.09(1) 0.023(7) -0.008(10) -0.010(7)
C2 0.065(10) 0.047(8) 0.13(1) 0.017(7) 0.00(1) 0.020(8)
C3 0.09(1) 0.076(9) 0.058(10) 0.019(8) -0.003(9) 0.015(7)
C4 0.073(10) 0.070(8) 0.065(10) 0.012(7) -0.011(9) 0.005(7)
C5 0.043(8) 0.054(8) 0.13(1) 0.012(6) -0.006(10) 0.039(8)
C6 0.13(1) 0.088(9) 0.10(1) 0.039(9) -0.02(1) -0.020(9)
C7 0.082(10) 0.064(8) 0.23(2) -0.008(7) -0.03(1) 0.054(10)
C8 0.17(2) 0.10(1) 0.11(1) 0.054(10) 0.04(1) 0.055(9)
C9 0.18(1) 0.072(8) 0.12(1) 0.005(10) -0.09(1) 0.011(9)
C10 0.09(1) 0.076(9) 0.21(2) 0.034(8) 0.01(1) 0.05(1)
C11 0.080(10) 0.034(6) 0.08(1) 0.014(6) -0.014(9) -0.015(7)
C12 0.076(9) 0.042(6) 0.063(9) 0.012(6) -0.004(8) -0.004(6)
C13 0.047(8) 0.041(6) 0.09(1) 0.026(5) -0.013(8) -0.008(6)
C14 0.071(9) 0.074(8) 0.043(8) 0.020(7) -0.008(8) -0.001(7)
C15 0.070(9) 0.047(7) 0.059(9) 0.007(6) -0.005(8) 0.004(6)
C16 0.10(1) 0.045(7) 0.13(1) 0.010(7) -0.004(10) -0.020(7)
C17 0.094(10) 0.105(9) 0.047(8) 0.036(7) 0.029(8) -0.002(7)
C18 0.052(8) 0.13(1) 0.12(1) 0.034(8) -0.010(8) 0.001(9)
C19 0.09(1) 0.100(9) 0.059(9) 0.030(7) -0.016(8) -0.002(7)
C20 0.12(1) 0.050(7) 0.083(10) 0.000(7) 0.025(9) 0.008(7)
C21 0.048(7) 0.053(6) 0.037(7) -0.005(5) 0.008(6) -0.006(6)
C22 0.080(9) 0.073(8) 0.035(7) 0.013(6) 0.011(7) -0.004(6)
C23 0.082(9) 0.074(9) 0.08(1) 0.013(7) 0.009(9) -0.011(8)
C24 0.069(9) 0.091(9) 0.053(9) -0.011(7) 0.010(7) -0.009(7)
C25 0.078(8) 0.075(8) 0.053(8) -0.034(7) 0.003(7) 0.015(7)
C26 0.064(7) 0.058(7) 0.059(8) -0.007(6) -0.001(6) 0.001(7)
C27 0.061(8) 0.087(8) 0.10(1) -0.021(7) -0.015(8) 0.037(9)
C28 0.050(8) 0.18(1) 0.11(1) -0.041(8) 0.017(9) -0.02(1)
C29 0.12(1) 0.21(2) 0.15(2) -0.10(1) -0.06(1) 0.05(1)
C30 0.064(8) 0.064(7) 0.044(7) -0.013(6) -0.004(6) -0.003(6)
C31 0.11(1) 0.15(1) 0.057(9) -0.053(9) 0.003(9) -0.011(9)
C32 0.10(1) 0.083(8) 0.078(10) -0.044(7) 0.005(9) -0.002(7)
C33 0.035(6) 0.052(6) 0.040(7) 0.000(5) 0.009(5) -0.002(5)
C34 0.047(7) 0.053(7) 0.065(9) -0.007(5) -0.003(7) 0.007(6)
C35 0.048(8) 0.080(9) 0.11(1) -0.001(7) -0.013(8) -0.007(8)
C36 0.048(8) 0.073(9) 0.13(1) -0.021(6) -0.018(9) -0.001(9)
C37 0.051(8) 0.055(7) 0.13(1) -0.006(6) -0.014(8) 0.007(8)
C38 0.049(7) 0.055(7) 0.088(10) 0.002(5) -0.009(7) 0.007(7)
C39 0.043(7) 0.054(6) 0.044(7) -0.004(5) 0.004(6) 0.002(5)
C40 0.041(7) 0.086(9) 0.061(9) -0.007(6) 0.008(7) -0.008(7)
C41 0.069(9) 0.12(1) 0.063(10) 0.024(8) 0.009(9) -0.034(8)
C42 0.057(9) 0.11(1) 0.09(1) 0.015(8) 0.034(9) 0.006(9)
C43 0.049(8) 0.090(10) 0.14(1) -0.011(7) 0.024(9) -0.012(9)
C44 0.057(8) 0.067(7) 0.10(1) -0.005(6) 0.007(8) -0.032(7)
C45 0.050(7) 0.044(6) 0.046(8) 0.007(5) 0.001(7) -0.001(5)
C46 0.082(10) 0.094(8) 0.040(9) 0.018(8) 0.007(8) 0.009(7)
C47 0.09(1) 0.11(1) 0.06(1) 0.016(8) 0.020(9) 0.015(8)
C48 0.12(1) 0.094(10) 0.07(1) 0.046(10) -0.01(1) -0.005(8)
C49 0.10(1) 0.091(9) 0.06(1) 0.055(8) -0.037(9) -0.012(8)
C50 0.072(10) 0.067(7) 0.06(1) 0.022(7) -0.002(8) -0.015(7)
C51 0.029(6) 0.057(6) 0.046(7) -0.007(5) -0.001(6) -0.009(6)
C52 0.071(8) 0.054(7) 0.050(8) 0.002(6) 0.018(7) 0.005(6)
C53 0.099(9) 0.059(7) 0.086(10) 0.015(8) 0.026(8) -0.009(8)
C54 0.10(1) 0.040(7) 0.11(1) 0.006(7) 0.01(1) 0.010(8)
C55 0.101(10) 0.054(7) 0.071(9) -0.001(8) 0.009(8) 0.001(7)
C56 0.057(8) 0.078(8) 0.046(8) -0.003(6) -0.006(6) -0.010(6)
B1 0.037(7) 0.048(7) 0.052(9) 0.001(5) -0.002(7) -0.009(6)

loop_
_atom_site_label
_atom_site_fract_x
_atom_site_fract_y
_atom_site_fract_z
_atom_site_U_iso_or_equiv
_atom_site_thermal_displace_type
_atom_site_calc_flag
_atom_site_calc_attached_atom
Ir1 0.29683(3) -0.05581(2) 0.27242(2) 0.0463 Uij ? ?
Ir2 0.16985(3) 0.06164(2) 0.20573(2) 0.0425 Uij ? ?
S1 0.3178(2) 0.03960(9) 0.2922(1) 0.0499 Uij ? ?
S2 0.0966(2) -0.02387(9) 0.2471(1) 0.0471 Uij ? ?
O1 0.3242(5) -0.0342(2) 0.1700(3) 0.0517 Uij ? ?
N1 0.2748(7) 0.0113(3) 0.1422(4) 0.0456 Uij ? ?
C1 0.357(1) -0.1405(4) 0.2625(7) 0.0713 Uij ? ?
C2 0.260(1) -0.1393(5) 0.3094(9) 0.0801 Uij ? ?
C3 0.292(1) -0.1046(5) 0.3645(7) 0.0754 Uij ? ?
C4 0.410(1) -0.0860(5) 0.3582(7) 0.0694 Uij ? ?
C5 0.453(1) -0.1084(5) 0.2936(8) 0.0749 Uij ? ?
C6 0.368(1) -0.1690(5) 0.1926(7) 0.1092 Uij ? ?
C7 0.142(1) -0.1717(4) 0.3026(8) 0.1239 Uij ? ?
C8 0.217(1) -0.0974(5) 0.4272(8) 0.1251 Uij ? ?
C9 0.480(1) -0.0541(5) 0.4103(7) 0.1239 Uij ? ?
C10 0.576(1) -0.1024(5) 0.2623(9) 0.1244 Uij ? ?
C11 0.150(1) 0.1458(4) 0.2458(7) 0.0650 Uij ? ?
C12 0.049(1) 0.1133(4) 0.2649(6) 0.0602 Uij ? ?
C13 -0.0096(10) 0.1012(4) 0.1996(7) 0.0580 Uij ? ?
C14 0.056(1) 0.1203(4) 0.1424(6) 0.0627 Uij ? ?
C15 0.155(1) 0.1498(4) 0.1709(7) 0.0587 Uij ? ?
C16 0.228(1) 0.1751(4) 0.2985(7) 0.0932 Uij ? ?
C17 0.005(1) 0.1022(4) 0.3375(6) 0.0816 Uij ? ?
C18 -0.1335(10) 0.0729(5) 0.1941(7) 0.1017 Uij ? ?
C19 0.006(1) 0.1211(4) 0.0706(6) 0.0840 Uij ? ?
C20 0.237(1) 0.1874(4) 0.1296(6) 0.0848 Uij ? ?
C21 0.2975(8) 0.0127(4) 0.0707(5) 0.0459 Uij ? ?
C22 0.334(1) -0.0339(4) 0.0373(6) 0.0630 Uij ? ?
C23 0.355(1) -0.0313(5) -0.0341(7) 0.0793 Uij ? ?
C24 0.338(1) 0.0158(5) -0.0713(6) 0.0708 Uij ? ?
C25 0.3001(10) 0.0617(5) -0.0378(6) 0.0685 Uij ? ?
C26 0.2797(9) 0.0599(4) 0.0335(6) 0.0604 Uij ? ?
C27 0.4771(10) 0.0582(5) 0.2685(7) 0.0814 Uij ? ?
C28 0.490(1) 0.0937(6) 0.2053(7) 0.1123 Uij ? ?
C29 0.538(1) 0.0856(6) 0.3326(8) 0.1621 Uij ? ?
C30 0.0333(9) -0.0696(4) 0.1781(5) 0.0575 Uij ? ?
C31 0.018(1) -0.0450(5) 0.1075(6) 0.1060 Uij ? ?
C32 -0.087(1) -0.0933(4) 0.2014(6) 0.0884 Uij ? ?
C33 0.6207(8) 0.2591(4) 0.0182(5) 0.0422 Uij ? ?
C34 0.5304(9) 0.2881(4) -0.0166(6) 0.0552 Uij ? ?
C35 0.431(1) 0.2640(4) -0.0467(7) 0.0802 Uij ? ?
C36 0.4156(9) 0.2081(5) -0.0446(7) 0.0850 Uij ? ?
C37 0.502(1) 0.1774(4) -0.0113(7) 0.0796 Uij ? ?
C38 0.6026(9) 0.2020(4) 0.0196(6) 0.0640 Uij ? ?
C39 0.8647(9) 0.2706(4) 0.0071(5) 0.0470 Uij ? ?
C40 0.8641(9) 0.2347(4) -0.0487(6) 0.0624 Uij ? ?
C41 0.964(1) 0.2213(5) -0.0863(6) 0.0847 Uij ? ?
C42 1.073(1) 0.2449(6) -0.0688(7) 0.0866 Uij ? ?
C43 1.079(1) 0.2813(5) -0.0140(8) 0.0917 Uij ? ?
C44 0.976(1) 0.2942(4) 0.0235(6) 0.0750 Uij ? ?
C45 0.7543(10) 0.2624(4) 0.1342(5) 0.0465 Uij ? ?
C46 0.651(1) 0.2541(5) 0.1723(6) 0.0720 Uij ? ?
C47 0.655(1) 0.2359(5) 0.2397(7) 0.0858 Uij ? ?
C48 0.761(1) 0.2244(5) 0.2725(7) 0.0952 Uij ? ?
C49 0.866(1) 0.2304(5) 0.2384(7) 0.0846 Uij ? ?
C50 0.863(1) 0.2490(4) 0.1692(7) 0.0671 Uij ? ?
C51 0.7273(8) 0.3544(4) 0.0533(5) 0.0441 Uij ? ?
C52 0.6728(9) 0.3823(4) 0.1079(5) 0.0580 Uij ? ?
C53 0.646(1) 0.4379(5) 0.1036(6) 0.0813 Uij ? ?
C54 0.671(1) 0.4667(4) 0.0450(8) 0.0836 Uij ? ?
C55 0.724(1) 0.4414(5) -0.0104(6) 0.0754 Uij ? ?
C56 0.7518(9) 0.3864(4) -0.0051(6) 0.0605 Uij ? ?
B1 0.7440(10) 0.2862(4) 0.0545(6) 0.0455 Uij ? ?
H1 0.2946 -0.1879 0.1819 0.1235 Uij ? ?
H2 0.3830 -0.1425 0.1577 0.1235 Uij ? ?
H3 0.4330 -0.1946 0.1947 0.1235 Uij ? ?
H4 0.0751 -0.1471 0.3014 0.1485 Uij ? ?
H5 0.1424 -0.1925 0.2606 0.1485 Uij ? ?
H6 0.1347 -0.1959 0.3410 0.1485 Uij ? ?
H7 0.2535 -0.0712 0.4579 0.1191 Uij ? ?
H8 0.1380 -0.0846 0.4140 0.1191 Uij ? ?
H9 0.2090 -0.1315 0.4511 0.1191 Uij ? ?
H10 0.4821 -0.0736 0.4533 0.1318 Uij ? ?
H11 0.5604 -0.0489 0.3948 0.1318 Uij ? ?
H12 0.4425 -0.0193 0.4170 0.1318 Uij ? ?
H13 0.6114 -0.1377 0.2566 0.1241 Uij ? ?
H14 0.5689 -0.0848 0.2183 0.1241 Uij ? ?
H15 0.6264 -0.0809 0.2923 0.1241 Uij ? ?
H16 0.2598 0.1492 0.3317 0.0969 Uij ? ?
H17 0.2936 0.1929 0.2765 0.0969 Uij ? ?
H18 0.1811 0.2016 0.3227 0.0969 Uij ? ?
H19 -0.0121 0.1360 0.3600 0.0836 Uij ? ?
H20 -0.0665 0.0804 0.3351 0.0836 Uij ? ?
H21 0.0659 0.0830 0.3633 0.0836 Uij ? ?
H22 -0.1927 0.0947 0.2160 0.0864 Uij ? ?
H23 -0.1552 0.0686 0.1459 0.0864 Uij ? ?
H24 -0.1291 0.0378 0.2152 0.0864 Uij ? ?
H25 -0.0666 0.1420 0.0688 0.0889 Uij ? ?
H26 0.0636 0.1370 0.0402 0.0889 Uij ? ?
H27 -0.0110 0.0844 0.0557 0.0889 Uij ? ?
H28 0.2950 0.2040 0.1602 0.0869 Uij ? ?
H29 0.2777 0.1666 0.0954 0.0869 Uij ? ?
H30 0.1898 0.2153 0.1077 0.0869 Uij ? ?
H31 0.3449 -0.0675 0.0619 0.0731 Uij ? ?
H32 0.3812 -0.0634 -0.0575 0.0893 Uij ? ?
H33 0.3520 0.0165 -0.1199 0.0701 Uij ? ?
H34 0.2875 0.0949 -0.0629 0.0770 Uij ? ?
H35 0.2532 0.0921 0.0565 0.0703 Uij ? ?
H36 0.5191 0.0249 0.2596 0.1270 Uij ? ?
H37 0.5735 0.1019 0.1986 0.1047 Uij ? ?
H38 0.4580 0.0756 0.1657 0.1047 Uij ? ?
H39 0.4472 0.1275 0.2122 0.1047 Uij ? ?
H40 0.5320 0.0617 0.3713 0.1766 Uij ? ?
H41 0.6212 0.0920 0.3229 0.1766 Uij ? ?
H42 0.4989 0.1192 0.3419 0.1766 Uij ? ?
H43 0.0877 -0.0996 0.1738 0.0743 Uij ? ?
H44 0.0942 -0.0315 0.0919 0.1134 Uij ? ?
H45 -0.0111 -0.0720 0.0757 0.1134 Uij ? ?
H46 -0.0380 -0.0153 0.1090 0.1134 Uij ? ?
H47 -0.1449 -0.0644 0.2059 0.0920 Uij ? ?
H48 -0.1164 -0.1190 0.1678 0.0920 Uij ? ?
H49 -0.0767 -0.1112 0.2450 0.0920 Uij ? ?
H50 0.5382 0.3270 -0.0196 0.0645 Uij ? ?
H51 0.3716 0.2862 -0.0695 0.0933 Uij ? ?
H52 0.3466 0.1912 -0.0656 0.0885 Uij ? ?
H53 0.4930 0.1386 -0.0091 0.0914 Uij ? ?
H54 0.6611 0.1794 0.0426 0.0731 Uij ? ?
H55 0.7888 0.2186 -0.0622 0.0663 Uij ? ?
H56 0.9589 0.1958 -0.1237 0.0924 Uij ? ?
H57 1.1437 0.2366 -0.0942 0.0961 Uij ? ?
H58 1.1543 0.2976 -0.0014 0.1014 Uij ? ?
H59 0.9816 0.3197 0.0608 0.0868 Uij ? ?
H60 0.5745 0.2611 0.1511 0.0865 Uij ? ?
H61 0.5815 0.2314 0.2639 0.0937 Uij ? ?
H62 0.7609 0.2119 0.3193 0.1150 Uij ? ?
H63 0.9416 0.2224 0.2609 0.0989 Uij ? ?
H64 0.9370 0.2527 0.1452 0.0784 Uij ? ?
H65 0.6535 0.3627 0.1491 0.0638 Uij ? ?
H66 0.6103 0.4561 0.1419 0.0900 Uij ? ?
H67 0.6513 0.5047 0.0425 0.0934 Uij ? ?
H68 0.7411 0.4614 -0.0516 0.0896 Uij ? ?
H69 0.7898 0.3693 -0.0434 0.0724 Uij ? ?

loop_
_atom_type_symbol
_atom_type_oxidation_number
_atom_type_number_in_cell
_atom_type_scat_dispersion_real
_atom_type_scat_dispersion_imag
_atom_type_scat_source
C 0 224 0.003 0.002 'International Tables'
H 0 276 0.000 0.000 'International Tables'
Ir 0 8 -1.444 7.990 'International Tables'
S 0 8 0.125 0.123 'International Tables'
N 0 4 0.006 0.003 'International Tables'
O 0 4 0.011 0.006 'International Tables'
B 0 4 0.001 0.001 'International Tables'

loop_
_geom_angle_atom_site_label_1
_geom_angle_atom_site_label_2
_geom_angle_atom_site_label_3
_geom_angle
_geom_angle_site_symmetry_1
_geom_angle_site_symmetry_2
_geom_angle_site_symmetry_3
_geom_angle_publ_flag
S1 Ir1 S2 78.54(8) ? ? ? yes
S1 Ir1 O1 83.6(2) ? ? ? yes
S1 Ir1 C1 156.4(4) ? ? ? yes
S1 Ir1 C2 151.1(5) ? ? ? yes
S1 Ir1 C3 114.6(4) ? ? ? yes
S1 Ir1 C4 98.9(3) ? ? ? yes
S1 Ir1 C5 118.2(4) ? ? ? yes
S2 Ir1 O1 82.6(2) ? ? ? yes
S2 Ir1 C1 124.9(4) ? ? ? yes
S2 Ir1 C2 100.9(3) ? ? ? yes
S2 Ir1 C3 108.5(4) ? ? ? yes
S2 Ir1 C4 141.4(4) ? ? ? yes
S2 Ir1 C5 163.0(3) ? ? ? yes
O1 Ir1 C1 96.2(4) ? ? ? yes
O1 Ir1 C2 125.2(5) ? ? ? yes
O1 Ir1 C3 159.9(4) ? ? ? yes
O1 Ir1 C4 135.8(4) ? ? ? yes
O1 Ir1 C5 101.6(4) ? ? ? yes
C1 Ir1 C2 37.7(4) ? ? ? yes
C1 Ir1 C3 63.7(5) ? ? ? yes
C1 Ir1 C4 64.9(4) ? ? ? yes
C1 Ir1 C5 38.6(4) ? ? ? yes
C2 Ir1 C3 37.6(4) ? ? ? yes
C2 Ir1 C4 63.3(5) ? ? ? yes
C2 Ir1 C5 63.1(4) ? ? ? yes
C3 Ir1 C4 37.4(4) ? ? ? yes
C3 Ir1 C5 63.1(5) ? ? ? yes
C4 Ir1 C5 38.7(4) ? ? ? yes
S1 Ir2 S2 78.55(9) ? ? ? yes
S1 Ir2 N1 84.0(2) ? ? ? yes
S1 Ir2 C11 92.0(3) ? ? ? yes
S1 Ir2 C12 100.6(3) ? ? ? yes
S1 Ir2 C13 138.0(4) ? ? ? yes
S1 Ir2 C14 153.6(3) ? ? ? yes
S1 Ir2 C15 118.1(3) ? ? ? yes
S2 Ir2 N1 82.9(2) ? ? ? yes
S2 Ir2 C11 131.5(4) ? ? ? yes
S2 Ir2 C12 96.7(3) ? ? ? yes
S2 Ir2 C13 95.2(3) ? ? ? yes
S2 Ir2 C14 123.1(3) ? ? ? yes
S2 Ir2 C15 155.5(3) ? ? ? yes
N1 Ir2 C11 143.9(4) ? ? ? yes
N1 Ir2 C12 175.2(4) ? ? ? yes
N1 Ir2 C13 136.9(4) ? ? ? yes
N1 Ir2 C14 111.5(4) ? ? ? yes
N1 Ir2 C15 115.1(4) ? ? ? yes
C11 Ir2 C12 38.0(4) ? ? ? yes
C11 Ir2 C13 61.2(4) ? ? ? yes
C11 Ir2 C14 62.7(4) ? ? ? yes
C11 Ir2 C15 37.9(4) ? ? ? yes
C12 Ir2 C13 38.3(4) ? ? ? yes
C12 Ir2 C14 64.7(4) ? ? ? yes
C12 Ir2 C15 63.9(4) ? ? ? yes
C13 Ir2 C14 36.7(4) ? ? ? yes
C13 Ir2 C15 60.3(4) ? ? ? yes
C14 Ir2 C15 36.5(3) ? ? ? yes
Ir1 S1 Ir2 92.54(9) ? ? ? yes
Ir1 S1 C27 106.7(4) ? ? ? yes
Ir2 S1 C27 114.3(4) ? ? ? yes
Ir1 S2 Ir2 91.96(9) ? ? ? yes
Ir1 S2 C30 106.7(3) ? ? ? yes
Ir2 S2 C30 114.2(3) ? ? ? yes
Ir1 O1 N1 121.7(5) ? ? ? yes
Ir2 N1 O1 118.4(6) ? ? ? yes
Ir2 N1 C21 131.8(6) ? ? ? yes
O1 N1 C21 109.5(7) ? ? ? yes
Ir1 C1 C2 71.9(7) ? ? ? yes
Ir1 C1 C5 70.7(6) ? ? ? yes
Ir1 C1 C6 122.6(8) ? ? ? yes
C2 C1 C5 106(1) ? ? ? yes
C2 C1 C6 130(1) ? ? ? yes
C5 C1 C6 123(1) ? ? ? yes
Ir1 C2 C1 70.4(7) ? ? ? yes
Ir1 C2 C3 68.9(7) ? ? ? yes
Ir1 C2 C7 128.0(8) ? ? ? yes
C1 C2 C3 107(1) ? ? ? yes
C1 C2 C7 125(1) ? ? ? yes
C3 C2 C7 126(1) ? ? ? yes
Ir1 C3 C2 73.5(7) ? ? ? yes
Ir1 C3 C4 73.1(7) ? ? ? yes
Ir1 C3 C8 128.9(8) ? ? ? yes
C2 C3 C4 111(1) ? ? ? yes
C2 C3 C8 122(1) ? ? ? yes
C4 C3 C8 124(1) ? ? ? yes
Ir1 C4 C3 69.5(7) ? ? ? yes
Ir1 C4 C5 70.5(6) ? ? ? yes
Ir1 C4 C9 128.6(8) ? ? ? yes
C3 C4 C5 105(1) ? ? ? yes
C3 C4 C9 126(1) ? ? ? yes
C5 C4 C9 127(1) ? ? ? yes
Ir1 C5 C1 70.6(6) ? ? ? yes
Ir1 C5 C4 70.8(6) ? ? ? yes
Ir1 C5 C10 125.9(8) ? ? ? yes
C1 C5 C4 108(1) ? ? ? yes
C1 C5 C10 123(1) ? ? ? yes
C4 C5 C10 128(1) ? ? ? yes
Ir2 C11 C12 69.8(6) ? ? ? yes
Ir2 C11 C15 73.1(6) ? ? ? yes
Ir2 C11 C16 128.4(7) ? ? ? yes
C12 C11 C15 109(1) ? ? ? yes
C12 C11 C16 122(1) ? ? ? yes
C15 C11 C16 127(1) ? ? ? yes
Ir2 C12 C11 72.2(7) ? ? ? yes
Ir2 C12 C13 72.2(6) ? ? ? yes
Ir2 C12 C17 126.2(7) ? ? ? yes
C11 C12 C13 103(1) ? ? ? yes
C11 C12 C17 127(1) ? ? ? yes
C13 C12 C17 128(1) ? ? ? yes
Ir2 C13 C12 69.5(6) ? ? ? yes
Ir2 C13 C14 73.4(6) ? ? ? yes
Ir2 C13 C18 127.3(7) ? ? ? yes
C12 C13 C14 112(1) ? ? ? yes
C12 C13 C18 122(1) ? ? ? yes
C14 C13 C18 124(1) ? ? ? yes
Ir2 C14 C13 69.9(6) ? ? ? yes
Ir2 C14 C15 71.9(6) ? ? ? yes
Ir2 C14 C19 135.2(8) ? ? ? yes
C13 C14 C15 105(1) ? ? ? yes
C13 C14 C19 123(1) ? ? ? yes
C15 C14 C19 129(1) ? ? ? yes
Ir2 C15 C11 69.0(6) ? ? ? yes
Ir2 C15 C14 71.6(6) ? ? ? yes
Ir2 C15 C20 133.3(8) ? ? ? yes
C11 C15 C14 108(1) ? ? ? yes
C11 C15 C20 126(1) ? ? ? yes
C14 C15 C20 124(1) ? ? ? yes
N1 C21 C22 120.0(9) ? ? ? yes
N1 C21 C26 120.6(9) ? ? ? yes
C22 C21 C26 119.4(10) ? ? ? yes
C21 C22 C23 118(1) ? ? ? yes
C22 C23 C24 121(1) ? ? ? yes
C23 C24 C25 118(1) ? ? ? yes
C24 C25 C26 119(1) ? ? ? yes
C21 C26 C25 121(1) ? ? ? yes
S1 C27 C28 116.0(8) ? ? ? yes
S1 C27 C29 107.7(9) ? ? ? yes
C28 C27 C29 110(1) ? ? ? yes
S2 C30 C31 116.5(8) ? ? ? yes
S2 C30 C32 109.6(8) ? ? ? yes
C31 C30 C32 109.7(9) ? ? ? yes
C34 C33 C38 114.4(9) ? ? ? yes
C34 C33 B1 125.5(8) ? ? ? yes
C38 C33 B1 120.1(9) ? ? ? yes
C33 C34 C35 123.6(9) ? ? ? yes
C34 C35 C36 120(1) ? ? ? yes
C35 C36 C37 118.2(10) ? ? ? yes
C36 C37 C38 121.0(9) ? ? ? yes
C33 C38 C37 122.1(9) ? ? ? yes
C40 C39 C44 115.5(10) ? ? ? yes
C40 C39 B1 124.9(9) ? ? ? yes
C44 C39 B1 119.6(9) ? ? ? yes
C39 C40 C41 124(1) ? ? ? yes
C40 C41 C42 118(1) ? ? ? yes
C41 C42 C43 119(1) ? ? ? yes
C42 C43 C44 120(1) ? ? ? yes
C39 C44 C43 121(1) ? ? ? yes
C46 C45 C50 114.5(10) ? ? ? yes
C46 C45 B1 120(1) ? ? ? yes
C50 C45 B1 125.3(10) ? ? ? yes
C45 C46 C47 122(1) ? ? ? yes
C46 C47 C48 121(1) ? ? ? yes
C47 C48 C49 119(1) ? ? ? yes
C48 C49 C50 118(1) ? ? ? yes
C45 C50 C49 122(1) ? ? ? yes
C52 C51 C56 115.2(9) ? ? ? yes
C52 C51 B1 121.5(9) ? ? ? yes
C56 C51 B1 122.9(9) ? ? ? yes
C51 C52 C53 121.5(10) ? ? ? yes
C52 C53 C54 120(1) ? ? ? yes
C53 C54 C55 120(1) ? ? ? yes
C54 C55 C56 118(1) ? ? ? yes
C51 C56 C55 123(1) ? ? ? yes
C33 B1 C39 109.7(8) ? ? ? yes
C33 B1 C45 107.4(8) ? ? ? yes
C33 B1 C51 107.4(7) ? ? ? yes
C39 B1 C45 112.7(8) ? ? ? yes
C39 B1 C51 107.9(8) ? ? ? yes
C45 B1 C51 111.7(8) ? ? ? yes

loop_
_geom_bond_atom_site_label_1
_geom_bond_atom_site_label_2
_geom_bond_distance
_geom_bond_site_symmetry_1
_geom_bond_site_symmetry_2
_geom_bond_publ_flag
Ir1 S1 2.362(2) ? ? yes
Ir1 S2 2.385(3) ? ? yes
Ir1 O1 2.066(6) ? ? yes
Ir1 C1 2.173(10) ? ? yes
Ir1 C2 2.19(1) ? ? yes
Ir1 C3 2.13(1) ? ? yes
Ir1 C4 2.18(1) ? ? yes
Ir1 C5 2.17(1) ? ? yes
Ir2 S1 2.373(3) ? ? yes
Ir2 S2 2.373(3) ? ? yes
Ir2 N1 2.092(7) ? ? yes
Ir2 C11 2.198(10) ? ? yes
Ir2 C12 2.17(1) ? ? yes
Ir2 C13 2.203(10) ? ? yes
Ir2 C14 2.25(1) ? ? yes
Ir2 C15 2.251(10) ? ? yes
S1 C27 1.88(1) ? ? yes
S2 C30 1.858(10) ? ? yes
O1 N1 1.339(8) ? ? yes
N1 C21 1.40(1) ? ? yes
C1 C2 1.41(2) ? ? yes
C1 C5 1.44(1) ? ? yes
C1 C6 1.52(2) ? ? yes
C2 C3 1.40(2) ? ? yes
C2 C7 1.52(1) ? ? yes
C3 C4 1.38(2) ? ? yes
C3 C8 1.49(2) ? ? yes
C4 C5 1.44(2) ? ? yes
C4 C9 1.48(1) ? ? yes
C5 C10 1.50(2) ? ? yes
C11 C12 1.42(1) ? ? yes
C11 C15 1.45(1) ? ? yes
C11 C16 1.50(1) ? ? yes
C12 C13 1.43(1) ? ? yes
C12 C17 1.51(1) ? ? yes
C13 C14 1.40(1) ? ? yes
C13 C18 1.53(1) ? ? yes
C14 C15 1.41(1) ? ? yes
C14 C19 1.48(1) ? ? yes
C15 C20 1.52(1) ? ? yes
C21 C22 1.37(1) ? ? yes
C21 C26 1.37(1) ? ? yes
C22 C23 1.40(1) ? ? yes
C23 C24 1.36(1) ? ? yes
C24 C25 1.36(1) ? ? yes
C25 C26 1.39(1) ? ? yes
C27 C28 1.50(2) ? ? yes
C27 C29 1.54(2) ? ? yes
C30 C31 1.49(1) ? ? yes
C30 C32 1.52(1) ? ? yes
C33 C34 1.38(1) ? ? yes
C33 C38 1.40(1) ? ? yes
C33 B1 1.66(1) ? ? yes
C34 C35 1.37(1) ? ? yes
C35 C36 1.37(1) ? ? yes
C36 C37 1.36(1) ? ? yes
C37 C38 1.39(1) ? ? yes
C39 C40 1.38(1) ? ? yes
C39 C44 1.38(1) ? ? yes
C39 B1 1.67(1) ? ? yes
C40 C41 1.37(1) ? ? yes
C41 C42 1.37(1) ? ? yes
C42 C43 1.38(2) ? ? yes
C43 C44 1.39(1) ? ? yes
C45 C46 1.38(1) ? ? yes
C45 C50 1.40(1) ? ? yes
C45 B1 1.64(1) ? ? yes
C46 C47 1.37(1) ? ? yes
C47 C48 1.34(1) ? ? yes
C48 C49 1.36(2) ? ? yes
C49 C50 1.41(1) ? ? yes
C51 C52 1.39(1) ? ? yes
C51 C56 1.40(1) ? ? yes
C51 B1 1.67(1) ? ? yes
C52 C53 1.39(1) ? ? yes
C53 C54 1.36(1) ? ? yes
C54 C55 1.37(1) ? ? yes
C55 C56 1.38(1) ? ? yes
